data_7244408
loop_
_publ_author_name
'Wojtkiewicz, Kacper'
'Lough, Alan'
'Bender, Timothy P.'

_publ_section_title
;
 Analysis of the solvent effects on the crystal growth of peripherally
 chlorinated boron subphthalocyanines
;
_journal_issue 15
_journal_name_full CrystEngComm
_journal_page_first 2791
_journal_page_last 2807
_journal_paper_doi 10.1039/D1CE01320C
_journal_volume 24
_journal_year 2022
_chemical_formula_moiety 'C34 H13 B Cl6 N6 O'
_chemical_formula_sum 'C34 H13 B Cl6 N6 O'
_chemical_formula_weight 745.01
_chemical_name_systematic NaphO-Cl6BsubPc
_space_group_crystal_system monoclinic
_space_group_IT_number 14
_space_group_name_Hall '-P 2ybc'
_space_group_name_H-M_alt 'P 1 21/c 1'
_atom_sites_solution_hydrogens geom
_atom_sites_solution_primary direct
_audit_creation_method SHELXL-2018/3
_audit_update_record
;
2021-05-31 deposited with the CCDC.	2022-02-04 downloaded from the CCDC.
;
_cell_angle_alpha 90
_cell_angle_beta 98.340(2)
_cell_angle_gamma 90
_cell_formula_units_Z 4
_cell_length_a 10.4146(7)
_cell_length_b 22.7238(13)
_cell_length_c 13.0926(9)
_cell_measurement_reflns_used 6994
_cell_measurement_temperature 150(2)
_cell_measurement_theta_max 24.66
_cell_measurement_theta_min 2.17
_cell_volume 3065.7(3)
_computing_cell_refinement APEX3
_computing_data_collection 'APEX3 (Bruker, 2018)'
_computing_data_reduction 'SAINT (Bruker, 2014)'
_computing_molecular_graphics 'PLATON (Spek, 2009)'
_computing_publication_material 'SHELXTL (Sheldrick, 2008)'
_computing_structure_refinement 'SHELXL-2018/3 (Sheldrick, 2015b)'
_computing_structure_solution 'SHELXT 2014/5 (Sheldrick, 2015a)'
_diffrn_ambient_temperature 150(2)
_diffrn_measured_fraction_theta_full 1.000
_diffrn_measured_fraction_theta_max 0.997
_diffrn_measurement_device_type 'Bruker Kappa APEX-DUO CCD'
_diffrn_measurement_method '\f and \w scans'
_diffrn_radiation_type MoK\a
_diffrn_radiation_wavelength 0.71073
_diffrn_reflns_av_R_equivalents 0.0875
_diffrn_reflns_av_unetI/netI 0.0660
_diffrn_reflns_Laue_measured_fraction_full 1.000
_diffrn_reflns_Laue_measured_fraction_max 0.997
_diffrn_reflns_limit_h_max 13
_diffrn_reflns_limit_h_min -13
_diffrn_reflns_limit_k_max 29
_diffrn_reflns_limit_k_min -25
_diffrn_reflns_limit_l_max 16
_diffrn_reflns_limit_l_min -17
_diffrn_reflns_number 51899
_diffrn_reflns_point_group_measured_fraction_full 1.000
_diffrn_reflns_point_group_measured_fraction_max 0.997
_diffrn_reflns_theta_full 25.242
_diffrn_reflns_theta_max 27.579
_diffrn_reflns_theta_min 1.792
_diffrn_source 'sealed tube with Bruker Triumph monochromator'
_exptl_absorpt_coefficient_mu 0.603
_exptl_absorpt_correction_T_max 0.7456
_exptl_absorpt_correction_T_min 0.6837
_exptl_absorpt_correction_type multi-scan
_exptl_absorpt_process_details 'SADABS (Krause et al., 2019)'
_exptl_crystal_colour pink
_exptl_crystal_density_diffrn 1.614
_exptl_crystal_description Shard
_exptl_crystal_F_000 1496
_exptl_crystal_recrystallization_method 'Re-crystallisation from solvent: chlorobenzene/heptane'
_exptl_crystal_size_max 0.260
_exptl_crystal_size_mid 0.150
_exptl_crystal_size_min 0.130
_refine_diff_density_max 0.434
_refine_diff_density_min -0.442
_refine_diff_density_rms 0.076
_refine_ls_extinction_method none
_refine_ls_goodness_of_fit_ref 1.026
_refine_ls_hydrogen_treatment constr
_refine_ls_matrix_type full
_refine_ls_number_parameters 433
_refine_ls_number_reflns 7075
_refine_ls_number_restraints 0
_refine_ls_restrained_S_all 1.026
_refine_ls_R_factor_all 0.1010
_refine_ls_R_factor_gt 0.0431
_refine_ls_shift/su_max 0.000
_refine_ls_shift/su_mean 0.000
_refine_ls_structure_factor_coef Fsqd
_refine_ls_weighting_details 'w=1/[\s^2^(Fo^2^)+(0.0322P)^2^+2.6928P] where P=(Fo^2^+2Fc^2^)/3'
_refine_ls_weighting_scheme calc
_refine_ls_wR_factor_gt 0.0819
_refine_ls_wR_factor_ref 0.1028
_reflns_Friedel_coverage 0.000
_reflns_number_gt 4406
_reflns_number_total 7075
_reflns_threshold_expression 'I > 2\s(I)'
_cod_data_source_file d1ce01320c2.cif
_cod_data_source_block d19210_a
_cod_depositor_comments 'Adding full bibliography for 7244397--7244412.cif.'
_cod_original_sg_symbol_H-M 'P 21/c'
_cod_database_code 7244408
_shelx_shelxl_version_number 2018/3
_shelx_space_group_comment
; 
The symmetry employed for this shelxl refinement is uniquely defined 
by the following loop, which should always be used as a source of 
symmetry information in preference to the above space-group names. 
They are only intended as comments. 
;
_shelx_estimated_absorpt_t_min 0.859
_shelx_estimated_absorpt_t_max 0.926

loop_
_space_group_symop_operation_xyz
'x, y, z'
'-x, y+1/2, -z+1/2'
'-x, -y, -z'
'x, -y-1/2, z-1/2'

loop_
_atom_site_label
_atom_site_type_symbol
_atom_site_fract_x
_atom_site_fract_y
_atom_site_fract_z
_atom_site_U_iso_or_equiv
_atom_site_adp_type
_atom_site_occupancy
_atom_site_site_symmetry_order
_atom_site_calc_flag
_atom_site_refinement_flags_posn
_atom_site_refinement_flags_adp
_atom_site_refinement_flags_occupancy
_atom_site_disorder_assembly
_atom_site_disorder_group
Cl1 Cl 1.38894(7) 0.45607(3) 0.61084(6) 0.03438(19) Uani 1 1 d . . . . .
Cl2 Cl 1.40280(7) 0.33169(4) 0.71743(6) 0.0381(2) Uani 1 1 d . . . . .
Cl3 Cl 0.93343(7) 0.01170(3) 0.34499(7) 0.0400(2) Uani 1 1 d . . . . .
Cl4 Cl 0.75064(8) 0.03366(3) 0.13550(6) 0.03489(19) Uani 1 1 d . . . . .
Cl5 Cl 0.57528(7) 0.46345(3) -0.12865(6) 0.03336(19) Uani 1 1 d . . . . .
Cl6 Cl 0.72512(8) 0.56652(3) 0.00015(6) 0.0392(2) Uani 1 1 d . . . . .
O1 O 0.61398(17) 0.34079(9) 0.47046(14) 0.0277(5) Uani 1 1 d . . . . .
N1 N 0.8468(2) 0.34501(10) 0.47256(17) 0.0215(5) Uani 1 1 d . . . . .
N2 N 0.9074(2) 0.24575(10) 0.51413(18) 0.0255(5) Uani 1 1 d . . . . .
N3 N 0.7337(2) 0.26709(10) 0.37897(17) 0.0220(5) Uani 1 1 d . . . . .
N4 N 0.6499(2) 0.28363(10) 0.20158(17) 0.0224(5) Uani 1 1 d . . . . .
N5 N 0.7149(2) 0.36336(10) 0.31405(17) 0.0219(5) Uani 1 1 d . . . . .
N6 N 0.8689(2) 0.43481(10) 0.38359(18) 0.0238(5) Uani 1 1 d . . . . .
C1 C 0.9097(3) 0.39619(12) 0.4588(2) 0.0232(6) Uani 1 1 d . . . . .
C2 C 1.0353(3) 0.39192(12) 0.5241(2) 0.0228(6) Uani 1 1 d . . . . .
C3 C 1.1411(3) 0.42967(12) 0.5378(2) 0.0242(6) Uani 1 1 d . . . . .
H3A H 1.135835 0.467773 0.507629 0.029 Uiso 1 1 calc R U . . .
C4 C 1.2540(3) 0.41050(13) 0.5963(2) 0.0250(6) Uani 1 1 d . . . . .
C5 C 1.2623(3) 0.35429(13) 0.6413(2) 0.0254(6) Uani 1 1 d . . . . .
C6 C 1.1591(3) 0.31568(13) 0.6251(2) 0.0254(6) Uani 1 1 d . . . . .
H6A H 1.166131 0.277094 0.653338 0.031 Uiso 1 1 calc R U . . .
C7 C 1.0449(3) 0.33465(12) 0.5668(2) 0.0230(6) Uani 1 1 d . . . . .
C8 C 0.9263(3) 0.30388(12) 0.5259(2) 0.0234(6) Uani 1 1 d . . . . .
C9 C 0.8171(3) 0.22868(12) 0.4355(2) 0.0231(6) Uani 1 1 d . . . . .
C10 C 0.8130(2) 0.17508(12) 0.3760(2) 0.0229(6) Uani 1 1 d . . . . .
C11 C 0.8783(3) 0.12187(12) 0.3951(2) 0.0262(7) Uani 1 1 d . . . . .
H11A H 0.933561 0.115151 0.458354 0.031 Uiso 1 1 calc R U . . .
C12 C 0.8605(3) 0.07945(12) 0.3200(2) 0.0270(7) Uani 1 1 d . . . . .
C13 C 0.7804(3) 0.08978(12) 0.2251(2) 0.0252(6) Uani 1 1 d . . . . .
C14 C 0.7198(3) 0.14308(12) 0.2036(2) 0.0233(6) Uani 1 1 d . . . . .
H14A H 0.668863 0.150190 0.138562 0.028 Uiso 1 1 calc R U . . .
C15 C 0.7351(2) 0.18630(12) 0.2797(2) 0.0226(6) Uani 1 1 d . . . . .
C16 C 0.6926(2) 0.24719(12) 0.2806(2) 0.0215(6) Uani 1 1 d . . . . .
C17 C 0.6662(2) 0.34149(12) 0.2188(2) 0.0225(6) Uani 1 1 d . . . . .
C18 C 0.6696(2) 0.39093(12) 0.1474(2) 0.0238(6) Uani 1 1 d . . . . .
C19 C 0.6232(3) 0.39864(13) 0.0435(2) 0.0251(6) Uani 1 1 d . . . . .
H19A H 0.580053 0.367533 0.003879 0.030 Uiso 1 1 calc R U . . .
C20 C 0.6411(3) 0.45249(13) -0.0012(2) 0.0269(7) Uani 1 1 d . . . . .
C21 C 0.7072(3) 0.49831(12) 0.0562(2) 0.0275(7) Uani 1 1 d . . . . .
C22 C 0.7563(3) 0.49124(13) 0.1590(2) 0.0259(7) Uani 1 1 d . . . . .
H22A H 0.802360 0.522109 0.197251 0.031 Uiso 1 1 calc R U . . .
C23 C 0.7364(2) 0.43759(12) 0.2050(2) 0.0238(6) Uani 1 1 d . . . . .
C24 C 0.7746(3) 0.41622(12) 0.3092(2) 0.0236(6) Uani 1 1 d . . . . .
C25 C 0.4889(3) 0.32275(13) 0.4334(2) 0.0271(7) Uani 1 1 d . . . . .
C26 C 0.4452(3) 0.26911(13) 0.4717(2) 0.0322(7) Uani 1 1 d . . . . .
H26A H 0.502572 0.246053 0.518590 0.039 Uiso 1 1 calc R U . . .
C27 C 0.3211(3) 0.25051(14) 0.4415(3) 0.0380(8) Uani 1 1 d . . . . .
H27A H 0.292097 0.214762 0.468041 0.046 Uiso 1 1 calc R U . . .
C28 C 0.2359(3) 0.28389(14) 0.3713(2) 0.0308(7) Uani 1 1 d . . . . .
C29 C 0.1047(3) 0.26558(16) 0.3367(3) 0.0415(8) Uani 1 1 d . . . . .
H29A H 0.073759 0.229726 0.361393 0.050 Uiso 1 1 calc R U . . .
C30 C 0.0251(3) 0.29866(17) 0.2696(3) 0.0438(9) Uani 1 1 d . . . . .
H30A H -0.061112 0.285757 0.247003 0.053 Uiso 1 1 calc R U . . .
C31 C 0.0682(3) 0.35185(17) 0.2328(3) 0.0446(9) Uani 1 1 d . . . . .
H31A H 0.010876 0.374835 0.185655 0.054 Uiso 1 1 calc R U . . .
C32 C 0.1923(3) 0.37105(15) 0.2641(3) 0.0420(8) Uani 1 1 d . . . . .
H32A H 0.220501 0.407248 0.238599 0.050 Uiso 1 1 calc R U . . .
C33 C 0.2772(3) 0.33781(13) 0.3329(2) 0.0282(7) Uani 1 1 d . . . . .
C34 C 0.4092(3) 0.35636(14) 0.3671(2) 0.0310(7) Uani 1 1 d . . . . .
H34A H 0.439802 0.392373 0.342828 0.037 Uiso 1 1 calc R U . . .
B1 B 0.7177(3) 0.32943(14) 0.4118(2) 0.0238(7) Uani 1 1 d . . . . .

loop_
_atom_site_aniso_label
_atom_site_aniso_U_11
_atom_site_aniso_U_22
_atom_site_aniso_U_33
_atom_site_aniso_U_23
_atom_site_aniso_U_13
_atom_site_aniso_U_12
Cl1 0.0224(4) 0.0391(4) 0.0392(5) -0.0038(4) -0.0038(3) -0.0087(3)
Cl2 0.0215(4) 0.0502(5) 0.0380(5) 0.0061(4) -0.0109(3) -0.0023(3)
Cl3 0.0297(4) 0.0323(4) 0.0552(6) 0.0027(4) -0.0034(4) 0.0044(3)
Cl4 0.0419(4) 0.0319(4) 0.0315(4) -0.0064(3) 0.0077(3) 0.0006(3)
Cl5 0.0286(4) 0.0475(5) 0.0231(4) 0.0029(3) 0.0008(3) 0.0113(3)
Cl6 0.0413(5) 0.0359(4) 0.0402(5) 0.0089(4) 0.0059(4) 0.0050(4)
O1 0.0152(9) 0.0445(12) 0.0224(11) -0.0094(9) -0.0005(8) -0.0011(9)
N1 0.0168(11) 0.0290(13) 0.0178(12) -0.0031(10) -0.0002(9) -0.0016(10)
N2 0.0219(12) 0.0322(14) 0.0209(13) 0.0017(11) -0.0014(10) -0.0048(10)
N3 0.0160(11) 0.0311(13) 0.0179(13) -0.0021(10) -0.0008(9) -0.0036(10)
N4 0.0165(11) 0.0286(13) 0.0212(13) -0.0041(11) -0.0011(9) 0.0006(10)
N5 0.0185(11) 0.0263(13) 0.0193(13) -0.0051(10) -0.0020(9) 0.0013(10)
N6 0.0196(12) 0.0271(13) 0.0235(13) -0.0052(11) -0.0012(10) 0.0030(10)
C1 0.0205(14) 0.0276(16) 0.0209(15) -0.0098(12) 0.0015(11) 0.0009(12)
C2 0.0210(14) 0.0288(16) 0.0179(15) -0.0083(12) 0.0006(11) -0.0008(12)
C3 0.0246(15) 0.0258(15) 0.0213(15) -0.0052(12) 0.0006(12) -0.0018(12)
C4 0.0175(14) 0.0330(17) 0.0238(16) -0.0079(13) 0.0006(11) -0.0037(12)
C5 0.0177(14) 0.0362(17) 0.0204(15) -0.0041(13) -0.0040(11) 0.0018(12)
C6 0.0206(14) 0.0331(16) 0.0211(16) 0.0018(13) -0.0020(12) -0.0026(12)
C7 0.0214(14) 0.0294(16) 0.0175(15) -0.0041(12) 0.0006(11) -0.0018(12)
C8 0.0189(14) 0.0338(17) 0.0170(15) -0.0020(12) 0.0008(11) -0.0032(12)
C9 0.0178(13) 0.0299(16) 0.0213(15) 0.0023(12) 0.0017(11) -0.0045(12)
C10 0.0167(13) 0.0284(16) 0.0233(16) 0.0016(12) 0.0012(11) -0.0053(12)
C11 0.0180(14) 0.0334(17) 0.0260(16) 0.0042(13) -0.0013(12) -0.0072(12)
C12 0.0203(15) 0.0265(16) 0.0343(18) 0.0032(13) 0.0039(12) -0.0024(12)
C13 0.0223(14) 0.0284(16) 0.0260(16) -0.0030(13) 0.0067(12) -0.0053(12)
C14 0.0217(14) 0.0296(16) 0.0185(15) 0.0008(12) 0.0023(11) -0.0039(12)
C15 0.0163(13) 0.0293(16) 0.0223(16) 0.0000(12) 0.0026(11) -0.0059(12)
C16 0.0131(13) 0.0295(16) 0.0211(15) -0.0046(12) -0.0005(11) -0.0029(11)
C17 0.0147(13) 0.0309(16) 0.0209(15) -0.0057(13) -0.0010(11) 0.0012(11)
C18 0.0167(13) 0.0292(16) 0.0249(16) -0.0037(13) 0.0007(11) 0.0058(12)
C19 0.0195(14) 0.0329(17) 0.0217(16) -0.0040(13) -0.0009(11) 0.0057(12)
C20 0.0161(13) 0.0409(18) 0.0237(16) -0.0018(14) 0.0026(11) 0.0114(13)
C21 0.0197(14) 0.0311(17) 0.0318(18) 0.0018(13) 0.0038(13) 0.0054(12)
C22 0.0192(14) 0.0284(16) 0.0295(17) -0.0039(13) 0.0012(12) 0.0022(12)
C23 0.0174(14) 0.0274(16) 0.0261(16) -0.0029(13) 0.0016(12) 0.0072(12)
C24 0.0189(14) 0.0261(15) 0.0250(16) -0.0051(12) 0.0007(12) 0.0057(12)
C25 0.0177(14) 0.0420(18) 0.0212(16) -0.0125(14) 0.0017(12) 0.0018(13)
C26 0.0275(16) 0.0385(18) 0.0301(18) 0.0001(14) 0.0028(13) 0.0030(14)
C27 0.0392(19) 0.0387(19) 0.037(2) -0.0017(15) 0.0098(15) -0.0037(15)
C28 0.0286(16) 0.0390(18) 0.0257(17) -0.0088(14) 0.0065(13) 0.0009(14)
C29 0.0301(18) 0.059(2) 0.038(2) -0.0142(18) 0.0122(15) -0.0108(16)
C30 0.0185(16) 0.074(3) 0.039(2) -0.0260(19) 0.0027(14) -0.0031(17)
C31 0.0273(17) 0.067(3) 0.036(2) -0.0109(18) -0.0070(15) 0.0122(17)
C32 0.0369(19) 0.045(2) 0.042(2) 0.0020(17) 0.0013(16) 0.0086(16)
C33 0.0246(15) 0.0350(17) 0.0246(16) -0.0064(13) 0.0020(12) 0.0037(13)
C34 0.0278(16) 0.0359(17) 0.0295(18) -0.0021(14) 0.0044(13) -0.0018(14)
B1 0.0192(15) 0.0310(18) 0.0201(18) -0.0043(14) -0.0009(13) -0.0002(14)

loop_
_atom_type_symbol
_atom_type_description
_atom_type_scat_dispersion_real
_atom_type_scat_dispersion_imag
_atom_type_scat_source
C C 0.0033 0.0016 'International Tables Vol C Tables 4.2.6.8 and 6.1.1.4'
H H 0.0000 0.0000 'International Tables Vol C Tables 4.2.6.8 and 6.1.1.4'
B B 0.0013 0.0007 'International Tables Vol C Tables 4.2.6.8 and 6.1.1.4'
N N 0.0061 0.0033 'International Tables Vol C Tables 4.2.6.8 and 6.1.1.4'
O O 0.0106 0.0060 'International Tables Vol C Tables 4.2.6.8 and 6.1.1.4'
Cl Cl 0.1484 0.1585 'International Tables Vol C Tables 4.2.6.8 and 6.1.1.4'

loop_
_geom_angle_atom_site_label_1
_geom_angle_atom_site_label_2
_geom_angle_atom_site_label_3
_geom_angle
_geom_angle_site_symmetry_1
_geom_angle_site_symmetry_3
_geom_angle_publ_flag
C25 O1 B1 120.1(2) . . ?
C1 N1 C8 112.6(2) . . ?
C1 N1 B1 122.9(2) . . ?
C8 N1 B1 122.5(2) . . ?
C8 N2 C9 116.5(2) . . ?
C9 N3 C16 112.6(2) . . ?
C9 N3 B1 122.4(2) . . ?
C16 N3 B1 123.3(2) . . ?
C17 N4 C16 117.0(2) . . ?
C24 N5 C17 112.9(2) . . ?
C24 N5 B1 123.0(2) . . ?
C17 N5 B1 123.6(2) . . ?
C1 N6 C24 116.5(2) . . ?
N6 C1 N1 123.4(2) . . ?
N6 C1 C2 129.5(3) . . ?
N1 C1 C2 105.9(2) . . ?
C3 C2 C7 120.6(2) . . ?
C3 C2 C1 131.5(3) . . ?
C7 C2 C1 107.4(2) . . ?
C4 C3 C2 118.3(3) . . ?
C4 C3 H3A 120.8 . . ?
C2 C3 H3A 120.8 . . ?
C3 C4 C5 121.1(3) . . ?
C3 C4 Cl1 119.0(2) . . ?
C5 C4 Cl1 119.9(2) . . ?
C6 C5 C4 121.0(2) . . ?
C6 C5 Cl2 118.4(2) . . ?
C4 C5 Cl2 120.5(2) . . ?
C5 C6 C7 118.3(3) . . ?
C5 C6 H6A 120.9 . . ?
C7 C6 H6A 120.9 . . ?
C6 C7 C2 120.7(2) . . ?
C6 C7 C8 132.0(3) . . ?
C2 C7 C8 106.9(2) . . ?
N2 C8 N1 123.0(2) . . ?
N2 C8 C7 128.3(2) . . ?
N1 C8 C7 106.2(2) . . ?
N2 C9 N3 123.1(2) . . ?
N2 C9 C10 128.2(2) . . ?
N3 C9 C10 106.3(2) . . ?
C11 C10 C15 121.1(3) . . ?
C11 C10 C9 131.4(3) . . ?
C15 C10 C9 107.2(2) . . ?
C12 C11 C10 118.1(3) . . ?
C12 C11 H11A 121.0 . . ?
C10 C11 H11A 121.0 . . ?
C11 C12 C13 121.1(3) . . ?
C11 C12 Cl3 118.7(2) . . ?
C13 C12 Cl3 120.2(2) . . ?
C14 C13 C12 121.4(3) . . ?
C14 C13 Cl4 118.6(2) . . ?
C12 C13 Cl4 119.9(2) . . ?
C13 C14 C15 118.3(3) . . ?
C13 C14 H14A 120.8 . . ?
C15 C14 H14A 120.8 . . ?
C14 C15 C10 120.0(3) . . ?
C14 C15 C16 132.4(3) . . ?
C10 C15 C16 107.4(2) . . ?
N4 C16 N3 122.7(2) . . ?
N4 C16 C15 130.2(2) . . ?
N3 C16 C15 105.5(2) . . ?
N4 C17 N5 122.0(2) . . ?
N4 C17 C18 131.3(3) . . ?
N5 C17 C18 105.2(2) . . ?
C19 C18 C23 120.0(3) . . ?
C19 C18 C17 133.3(3) . . ?
C23 C18 C17 106.8(2) . . ?
C20 C19 C18 118.5(3) . . ?
C20 C19 H19A 120.7 . . ?
C18 C19 H19A 120.7 . . ?
C19 C20 C21 121.1(3) . . ?
C19 C20 Cl5 118.5(2) . . ?
C21 C20 Cl5 120.3(2) . . ?
C22 C21 C20 121.3(3) . . ?
C22 C21 Cl6 118.0(2) . . ?
C20 C21 Cl6 120.7(2) . . ?
C21 C22 C23 117.9(3) . . ?
C21 C22 H22A 121.0 . . ?
C23 C22 H22A 121.0 . . ?
C22 C23 C18 121.1(3) . . ?
C22 C23 C24 131.7(3) . . ?
C18 C23 C24 107.2(2) . . ?
N6 C24 N5 122.3(2) . . ?
N6 C24 C23 130.4(3) . . ?
N5 C24 C23 106.0(2) . . ?
C34 C25 O1 121.2(3) . . ?
C34 C25 C26 121.0(3) . . ?
O1 C25 C26 117.7(3) . . ?
C27 C26 C25 120.2(3) . . ?
C27 C26 H26A 119.9 . . ?
C25 C26 H26A 119.9 . . ?
C26 C27 C28 120.4(3) . . ?
C26 C27 H27A 119.8 . . ?
C28 C27 H27A 119.8 . . ?
C27 C28 C33 120.3(3) . . ?
C27 C28 C29 122.2(3) . . ?
C33 C28 C29 117.5(3) . . ?
C30 C29 C28 120.8(3) . . ?
C30 C29 H29A 119.6 . . ?
C28 C29 H29A 119.6 . . ?
C29 C30 C31 120.6(3) . . ?
C29 C30 H30A 119.7 . . ?
C31 C30 H30A 119.7 . . ?
C32 C31 C30 120.5(3) . . ?
C32 C31 H31A 119.7 . . ?
C30 C31 H31A 119.7 . . ?
C31 C32 C33 120.3(3) . . ?
C31 C32 H32A 119.8 . . ?
C33 C32 H32A 119.8 . . ?
C32 C33 C28 120.2(3) . . ?
C32 C33 C34 122.0(3) . . ?
C28 C33 C34 117.8(3) . . ?
C25 C34 C33 120.2(3) . . ?
C25 C34 H34A 119.9 . . ?
C33 C34 H34A 119.9 . . ?
O1 B1 N5 116.3(2) . . ?
O1 B1 N3 116.6(2) . . ?
N5 B1 N3 103.4(2) . . ?
O1 B1 N1 111.1(2) . . ?
N5 B1 N1 103.7(2) . . ?
N3 B1 N1 104.3(2) . . ?

loop_
_geom_bond_atom_site_label_1
_geom_bond_atom_site_label_2
_geom_bond_distance
_geom_bond_site_symmetry_2
_geom_bond_publ_flag
Cl1 C4 1.733(3) . ?
Cl2 C5 1.725(3) . ?
Cl3 C12 1.727(3) . ?
Cl4 C13 1.730(3) . ?
Cl5 C20 1.728(3) . ?
Cl6 C21 1.736(3) . ?
O1 C25 1.385(3) . ?
O1 B1 1.437(4) . ?
N1 C1 1.360(3) . ?
N1 C8 1.371(3) . ?
N1 B1 1.502(4) . ?
N2 C8 1.341(3) . ?
N2 C9 1.347(3) . ?
N3 C9 1.370(3) . ?
N3 C16 1.374(3) . ?
N3 B1 1.497(4) . ?
N4 C17 1.341(3) . ?
N4 C16 1.349(3) . ?
N5 C24 1.358(3) . ?
N5 C17 1.370(3) . ?
N5 B1 1.491(4) . ?
N6 C1 1.341(3) . ?
N6 C24 1.346(3) . ?
C1 C2 1.459(4) . ?
C2 C3 1.387(4) . ?
C2 C7 1.414(4) . ?
C3 C4 1.378(4) . ?
C3 H3A 0.9500 . ?
C4 C5 1.404(4) . ?
C5 C6 1.380(4) . ?
C6 C7 1.386(4) . ?
C6 H6A 0.9500 . ?
C7 C8 1.452(4) . ?
C9 C10 1.443(4) . ?
C10 C11 1.392(4) . ?
C10 C15 1.421(4) . ?
C11 C12 1.370(4) . ?
C11 H11A 0.9500 . ?
C12 C13 1.412(4) . ?
C13 C14 1.376(4) . ?
C14 C15 1.391(4) . ?
C14 H14A 0.9500 . ?
C15 C16 1.453(4) . ?
C17 C18 1.465(4) . ?
C18 C19 1.388(4) . ?
C18 C23 1.423(4) . ?
C19 C20 1.380(4) . ?
C19 H19A 0.9500 . ?
C20 C21 1.404(4) . ?
C21 C22 1.379(4) . ?
C22 C23 1.389(4) . ?
C22 H22A 0.9500 . ?
C23 C24 1.448(4) . ?
C25 C34 1.348(4) . ?
C25 C26 1.418(4) . ?
C26 C27 1.362(4) . ?
C26 H26A 0.9500 . ?
C27 C28 1.403(4) . ?
C27 H27A 0.9500 . ?
C28 C33 1.415(4) . ?
C28 C29 1.438(4) . ?
C29 C30 1.346(5) . ?
C29 H29A 0.9500 . ?
C30 C31 1.399(5) . ?
C30 H30A 0.9500 . ?
C31 C32 1.369(4) . ?
C31 H31A 0.9500 . ?
C32 C33 1.391(4) . ?
C32 H32A 0.9500 . ?
C33 C34 1.445(4) . ?
C34 H34A 0.9500 . ?

loop_
_geom_torsion_atom_site_label_1
_geom_torsion_atom_site_label_2
_geom_torsion_atom_site_label_3
_geom_torsion_atom_site_label_4
_geom_torsion
_geom_torsion_site_symmetry_1
_geom_torsion_site_symmetry_2
_geom_torsion_site_symmetry_3
_geom_torsion_site_symmetry_4
_geom_torsion_publ_flag
C24 N6 C1 N1 -11.8(4) . . . . ?
C24 N6 C1 C2 153.4(3) . . . . ?
C8 N1 C1 N6 157.5(3) . . . . ?
B1 N1 C1 N6 -6.5(4) . . . . ?
C8 N1 C1 C2 -10.6(3) . . . . ?
B1 N1 C1 C2 -174.6(2) . . . . ?
N6 C1 C2 C3 9.8(5) . . . . ?
N1 C1 C2 C3 176.9(3) . . . . ?
N6 C1 C2 C7 -161.6(3) . . . . ?
N1 C1 C2 C7 5.5(3) . . . . ?
C7 C2 C3 C4 -1.8(4) . . . . ?
C1 C2 C3 C4 -172.2(3) . . . . ?
C2 C3 C4 C5 -0.2(4) . . . . ?
C2 C3 C4 Cl1 177.9(2) . . . . ?
C3 C4 C5 C6 2.4(4) . . . . ?
Cl1 C4 C5 C6 -175.6(2) . . . . ?
C3 C4 C5 Cl2 -178.1(2) . . . . ?
Cl1 C4 C5 Cl2 3.8(3) . . . . ?
C4 C5 C6 C7 -2.6(4) . . . . ?
Cl2 C5 C6 C7 177.9(2) . . . . ?
C5 C6 C7 C2 0.6(4) . . . . ?
C5 C6 C7 C8 171.7(3) . . . . ?
C3 C2 C7 C6 1.6(4) . . . . ?
C1 C2 C7 C6 174.1(3) . . . . ?
C3 C2 C7 C8 -171.5(2) . . . . ?
C1 C2 C7 C8 1.0(3) . . . . ?
C9 N2 C8 N1 9.8(4) . . . . ?
C9 N2 C8 C7 -149.6(3) . . . . ?
C1 N1 C8 N2 -152.0(3) . . . . ?
B1 N1 C8 N2 12.1(4) . . . . ?
C1 N1 C8 C7 11.2(3) . . . . ?
B1 N1 C8 C7 175.4(2) . . . . ?
C6 C7 C8 N2 -17.0(5) . . . . ?
C2 C7 C8 N2 155.0(3) . . . . ?
C6 C7 C8 N1 -179.1(3) . . . . ?
C2 C7 C8 N1 -7.1(3) . . . . ?
C8 N2 C9 N3 -9.8(4) . . . . ?
C8 N2 C9 C10 150.1(3) . . . . ?
C16 N3 C9 N2 153.2(3) . . . . ?
B1 N3 C9 N2 -12.1(4) . . . . ?
C16 N3 C9 C10 -10.5(3) . . . . ?
B1 N3 C9 C10 -175.8(2) . . . . ?
N2 C9 C10 C11 16.8(5) . . . . ?
N3 C9 C10 C11 179.4(3) . . . . ?
N2 C9 C10 C15 -156.8(3) . . . . ?
N3 C9 C10 C15 5.8(3) . . . . ?
C15 C10 C11 C12 -3.0(4) . . . . ?
C9 C10 C11 C12 -175.8(3) . . . . ?
C10 C11 C12 C13 1.3(4) . . . . ?
C10 C11 C12 Cl3 -176.5(2) . . . . ?
C11 C12 C13 C14 1.4(4) . . . . ?
Cl3 C12 C13 C14 179.2(2) . . . . ?
C11 C12 C13 Cl4 -175.4(2) . . . . ?
Cl3 C12 C13 Cl4 2.3(3) . . . . ?
C12 C13 C14 C15 -2.5(4) . . . . ?
Cl4 C13 C14 C15 174.4(2) . . . . ?
C13 C14 C15 C10 0.8(4) . . . . ?
C13 C14 C15 C16 175.5(3) . . . . ?
C11 C10 C15 C14 2.0(4) . . . . ?
C9 C10 C15 C14 176.4(2) . . . . ?
C11 C10 C15 C16 -174.0(2) . . . . ?
C9 C10 C15 C16 0.4(3) . . . . ?
C17 N4 C16 N3 9.4(4) . . . . ?
C17 N4 C16 C15 -153.8(3) . . . . ?
C9 N3 C16 N4 -156.1(2) . . . . ?
B1 N3 C16 N4 9.1(4) . . . . ?
C9 N3 C16 C15 10.7(3) . . . . ?
B1 N3 C16 C15 175.8(2) . . . . ?
C14 C15 C16 N4 -16.3(5) . . . . ?
C10 C15 C16 N4 158.9(3) . . . . ?
C14 C15 C16 N3 178.3(3) . . . . ?
C10 C15 C16 N3 -6.4(3) . . . . ?
C16 N4 C17 N5 -4.8(4) . . . . ?
C16 N4 C17 C18 158.9(3) . . . . ?
C24 N5 C17 N4 153.8(2) . . . . ?
B1 N5 C17 N4 -18.6(4) . . . . ?
C24 N5 C17 C18 -13.6(3) . . . . ?
B1 N5 C17 C18 174.0(2) . . . . ?
N4 C17 C18 C19 21.3(5) . . . . ?
N5 C17 C18 C19 -173.0(3) . . . . ?
N4 C17 C18 C23 -158.5(3) . . . . ?
N5 C17 C18 C23 7.2(3) . . . . ?
C23 C18 C19 C20 -1.3(4) . . . . ?
C17 C18 C19 C20 178.9(3) . . . . ?
C18 C19 C20 C21 1.4(4) . . . . ?
C18 C19 C20 Cl5 -176.4(2) . . . . ?
C19 C20 C21 C22 -0.2(4) . . . . ?
Cl5 C20 C21 C22 177.6(2) . . . . ?
C19 C20 C21 Cl6 -178.2(2) . . . . ?
Cl5 C20 C21 Cl6 -0.4(3) . . . . ?
C20 C21 C22 C23 -1.1(4) . . . . ?
Cl6 C21 C22 C23 176.9(2) . . . . ?
C21 C22 C23 C18 1.2(4) . . . . ?
C21 C22 C23 C24 179.8(3) . . . . ?
C19 C18 C23 C22 0.0(4) . . . . ?
C17 C18 C23 C22 179.9(2) . . . . ?
C19 C18 C23 C24 -178.9(2) . . . . ?
C17 C18 C23 C24 0.9(3) . . . . ?
C1 N6 C24 N5 5.9(4) . . . . ?
C1 N6 C24 C23 -159.0(3) . . . . ?
C17 N5 C24 N6 -153.8(2) . . . . ?
B1 N5 C24 N6 18.6(4) . . . . ?
C17 N5 C24 C23 14.3(3) . . . . ?
B1 N5 C24 C23 -173.3(2) . . . . ?
C22 C23 C24 N6 -20.8(5) . . . . ?
C18 C23 C24 N6 158.0(3) . . . . ?
C22 C23 C24 N5 172.4(3) . . . . ?
C18 C23 C24 N5 -8.8(3) . . . . ?
B1 O1 C25 C34 -85.2(3) . . . . ?
B1 O1 C25 C26 98.0(3) . . . . ?
C34 C25 C26 C27 0.3(5) . . . . ?
O1 C25 C26 C27 177.1(3) . . . . ?
C25 C26 C27 C28 0.7(5) . . . . ?
C26 C27 C28 C33 -1.3(5) . . . . ?
C26 C27 C28 C29 179.4(3) . . . . ?
C27 C28 C29 C30 179.8(3) . . . . ?
C33 C28 C29 C30 0.4(5) . . . . ?
C28 C29 C30 C31 -0.5(5) . . . . ?
C29 C30 C31 C32 0.3(5) . . . . ?
C30 C31 C32 C33 0.0(5) . . . . ?
C31 C32 C33 C28 -0.1(5) . . . . ?
C31 C32 C33 C34 179.5(3) . . . . ?
C27 C28 C33 C32 -179.5(3) . . . . ?
C29 C28 C33 C32 -0.1(4) . . . . ?
C27 C28 C33 C34 0.9(4) . . . . ?
C29 C28 C33 C34 -179.7(3) . . . . ?
O1 C25 C34 C33 -177.3(2) . . . . ?
C26 C25 C34 C33 -0.7(4) . . . . ?
C32 C33 C34 C25 -179.5(3) . . . . ?
C28 C33 C34 C25 0.1(4) . . . . ?
C25 O1 B1 N5 69.6(3) . . . . ?
C25 O1 B1 N3 -52.9(4) . . . . ?
C25 O1 B1 N1 -172.1(2) . . . . ?
C24 N5 B1 O1 90.7(3) . . . . ?
C17 N5 B1 O1 -97.7(3) . . . . ?
C24 N5 B1 N3 -140.1(2) . . . . ?
C17 N5 B1 N3 31.5(3) . . . . ?
C24 N5 B1 N1 -31.5(3) . . . . ?
C17 N5 B1 N1 140.1(2) . . . . ?
C9 N3 B1 O1 -94.0(3) . . . . ?
C16 N3 B1 O1 102.2(3) . . . . ?
C9 N3 B1 N5 137.0(2) . . . . ?
C16 N3 B1 N5 -26.7(3) . . . . ?
C9 N3 B1 N1 28.8(3) . . . . ?
C16 N3 B1 N1 -134.9(2) . . . . ?
C1 N1 B1 O1 -100.0(3) . . . . ?
C8 N1 B1 O1 97.5(3) . . . . ?
C1 N1 B1 N5 25.6(3) . . . . ?
C8 N1 B1 N5 -136.8(2) . . . . ?
C1 N1 B1 N3 133.6(3) . . . . ?
C8 N1 B1 N3 -28.9(3) . . . . ?
